data_7125611
loop_
_publ_author_name
'Leconte, N.'
'Ciccione, J.'
'Gellon, G.'
'Philouze, C.'
'Thomas, F.'

_publ_section_title
;
 Unprecedented redox-driven ligand ejection in
 nickel(II)-diiminosemiquinonate radical complexes.
;
_journal_issue 15
_journal_name_full 'Chemical communications (Cambridge, England)'
_journal_page_first 1918
_journal_page_last 1920
_journal_paper_doi 10.1039/c3cc48549h
_journal_volume 50
_journal_year 2014
_chemical_formula_moiety '0.5(C144 H200 N16 Ni4), 3(C H4 O)'
_chemical_formula_sum 'C75 H112 N8 Ni2 O3'
_chemical_formula_weight 1291.15
_space_group_crystal_system monoclinic
_space_group_IT_number 15
_space_group_name_Hall '-C 2yc'
_space_group_name_H-M_alt 'C 1 2/c 1'
_atom_sites_solution_hydrogens geom
_atom_sites_solution_primary direct
_atom_sites_solution_secondary difmap
_audit_creation_date 2013-02-22
_audit_creation_method
;
Olex2 1.1
(compiled 2011.11.01 svn.r2039, GUI svn.r3906)
;
_cell_angle_alpha 90.00
_cell_angle_beta 94.39(3)
_cell_angle_gamma 90.00
_cell_formula_units_Z 4
_cell_length_a 32.632(7)
_cell_length_b 8.9933(18)
_cell_length_c 24.821(5)
_cell_measurement_temperature 200
_cell_volume 7263(3)
_computing_cell_refinement 'Bruker Enraf Nonius kappa CCD'
_computing_data_collection Collect
_computing_data_reduction EvalCCD
_computing_molecular_graphics
;
O. V. Dolomanov, L. J. Bourhis, R. J. Gildea, J. A. K. Howard and H. Puschmann,
OLEX2: a complete structure solution, refinement and analysis program.
J. Appl. Cryst. (2009). 42, 339-341.
;
_computing_publication_material
;
O. V. Dolomanov, L. J. Bourhis, R. J. Gildea, J. A. K. Howard and H. Puschmann,
OLEX2: a complete structure solution, refinement and analysis program.
J. Appl. Cryst. (2009). 42, 339-341.
;
_computing_structure_refinement
;
SHELXL, G.M. Sheldrick, Acta Cryst.
2008). A64, 112-122
;
_computing_structure_solution
;
SHELXS, G.M. Sheldrick, Acta Cryst.
(2008). A64, 112-122
;
_diffrn_ambient_temperature 200
_diffrn_detector 'CCD area detector'
_diffrn_detector_type KappaCCD
_diffrn_measured_fraction_theta_full 0.992
_diffrn_measured_fraction_theta_max 0.992
_diffrn_measurement_device 'Bruker-Nonius APEXII CCD area detector and D8 diffractometer'
_diffrn_measurement_device_type 'Bruker AXS enraf nonius KappaCCD'
_diffrn_measurement_method 'Phi and omega scans'
_diffrn_radiation_collimation '0.2 mm sinlge-pinhole'
_diffrn_radiation_detector CCD
_diffrn_radiation_monochromator graphite
_diffrn_radiation_probe x-ray
_diffrn_radiation_type MoK\a
_diffrn_radiation_wavelength 0.71073
_diffrn_reflns_av_R_equivalents 0.0671
_diffrn_reflns_av_unetI/netI 0.0598
_diffrn_reflns_limit_h_max 36
_diffrn_reflns_limit_h_min -40
_diffrn_reflns_limit_k_max 9
_diffrn_reflns_limit_k_min -11
_diffrn_reflns_limit_l_max 27
_diffrn_reflns_limit_l_min -30
_diffrn_reflns_number 32177
_diffrn_reflns_theta_full 26.00
_diffrn_reflns_theta_max 26.00
_diffrn_reflns_theta_min 2.35
_diffrn_source 'Enraf Nonius FR590'
_diffrn_source_target Mo
_diffrn_source_type 'fine-focus sealed tube'
_exptl_absorpt_coefficient_mu 0.569
_exptl_absorpt_correction_T_max 1
_exptl_absorpt_correction_T_min 0.434583
_exptl_absorpt_correction_type multi-scan
_exptl_absorpt_process_details
;
SADABS-2004/1 (Bruker,2004) was used for absorption correction.
R(int) was 0.1020 before and 0.0691 after correction.
The Ratio of minimum to maximum transmission is 0.4346.
The \l/2 correction factor is 0.0015.
;
_exptl_crystal_colour 'metallic dark brown'
_exptl_crystal_colour_lustre metallic
_exptl_crystal_colour_modifier dark
_exptl_crystal_colour_primary brown
_exptl_crystal_density_diffrn 1.181
_exptl_crystal_density_method 'not measured'
_exptl_crystal_description plate
_exptl_crystal_F_000 2792
_exptl_crystal_size_max 0.55
_exptl_crystal_size_mid 0.46
_exptl_crystal_size_min 0.16
_refine_diff_density_max 0.484
_refine_diff_density_min -0.542
_refine_diff_density_rms 0.069
_refine_ls_extinction_method none
_refine_ls_goodness_of_fit_ref 1.100
_refine_ls_hydrogen_treatment mixed
_refine_ls_matrix_type full
_refine_ls_number_parameters 453
_refine_ls_number_reflns 7082
_refine_ls_number_restraints 9
_refine_ls_restrained_S_all 1.104
_refine_ls_R_factor_all 0.0889
_refine_ls_R_factor_gt 0.0572
_refine_ls_shift/su_max 0.001
_refine_ls_shift/su_mean 0.000
_refine_ls_structure_factor_coef Fsqd
_refine_ls_weighting_details 'calc w=1/[\s^2^(Fo^2^)+(0.0322P)^2^+23.3224P] where P=(Fo^2^+2Fc^2^)/3'
_refine_ls_weighting_scheme calc
_refine_ls_wR_factor_gt 0.1228
_refine_ls_wR_factor_ref 0.1346
_reflns_number_gt 5145
_reflns_number_total 7082
_reflns_threshold_expression >2sigma(I)
_cod_data_source_file c3cc48549h.txt
_cod_data_source_block sad
_cod_database_code 7125611

loop_
_space_group_symop_id
_space_group_symop_operation_xyz
1 'x, y, z'
2 '-x, y, -z+1/2'
3 'x+1/2, y+1/2, z'
4 '-x+1/2, y+1/2, -z+1/2'
5 '-x, -y, -z'
6 'x, -y, z-1/2'
7 '-x+1/2, -y+1/2, -z'
8 'x+1/2, -y+1/2, z-1/2'

loop_
_atom_site_label
_atom_site_type_symbol
_atom_site_fract_x
_atom_site_fract_y
_atom_site_fract_z
_atom_site_U_iso_or_equiv
_atom_site_adp_type
_atom_site_occupancy
_atom_site_symmetry_multiplicity
_atom_site_calc_flag
_atom_site_refinement_flags
_atom_site_disorder_assembly
_atom_site_disorder_group
Ni1 Ni 0.263515(12) 0.56192(4) 0.362466(17) 0.02885(13) Uani 1 1 d . . .
N3 N 0.30390(7) 0.4304(3) 0.38332(10) 0.0282(6) Uani 1 1 d . . .
N2 N 0.22724(7) 0.4348(3) 0.38914(10) 0.0281(6) Uani 1 1 d . . .
N1 N 0.21889(8) 0.6764(3) 0.34498(11) 0.0332(6) Uani 1 1 d . . .
H1 H 0.2207 0.7631 0.3289 0.040 Uiso 1 1 calc R . .
N4 N 0.30452(8) 0.6725(3) 0.33823(11) 0.0323(6) Uani 1 1 d . . .
H4 H 0.2999 0.7590 0.3224 0.039 Uiso 1 1 calc R . .
C17 C 0.24969(9) 0.0613(4) 0.45620(12) 0.0282(7) Uani 1 1 d . . .
C7 C 0.34250(9) 0.6147(3) 0.34583(12) 0.0277(7) Uani 1 1 d . . .
C16 C 0.29177(9) 0.0580(4) 0.45194(12) 0.0292(7) Uani 1 1 d . . .
C8 C 0.34263(9) 0.4712(3) 0.37224(12) 0.0279(7) Uani 1 1 d . . .
C1 C 0.18273(9) 0.6211(3) 0.35813(12) 0.0277(7) Uani 1 1 d . . .
C2 C 0.18701(9) 0.4780(3) 0.38393(12) 0.0257(7) Uani 1 1 d . . .
C11 C 0.41537(10) 0.5929(4) 0.34175(14) 0.0346(8) Uani 1 1 d . . .
H11 H 0.4407 0.6316 0.3314 0.042 Uiso 1 1 calc R . .
C5 C 0.11026(10) 0.6086(4) 0.36703(13) 0.0316(7) Uani 1 1 d . . .
H5 H 0.0836 0.6510 0.3617 0.038 Uiso 1 1 calc R . .
C12 C 0.38029(9) 0.6766(4) 0.32992(12) 0.0289(7) Uani 1 1 d . . .
C13 C 0.24582(9) 0.3039(3) 0.41211(12) 0.0257(7) Uani 1 1 d . . .
C14 C 0.28910(9) 0.3020(3) 0.40852(12) 0.0261(7) Uani 1 1 d . . .
C35 C 0.22735(10) -0.0640(4) 0.48113(14) 0.0385(8) Uani 1 1 d . . .
H35A H 0.2282 -0.1524 0.4582 0.058 Uiso 1 1 calc R . .
H35B H 0.1987 -0.0352 0.4845 0.058 Uiso 1 1 calc R . .
H35C H 0.2406 -0.0862 0.5170 0.058 Uiso 1 1 calc R . .
C6 C 0.14277(9) 0.6884(3) 0.34937(12) 0.0282(7) Uani 1 1 d . . .
C3 C 0.15191(10) 0.4037(4) 0.40033(13) 0.0312(7) Uani 1 1 d D . .
H3 H 0.1533(9) 0.317(3) 0.4170(12) 0.037 Uiso 1 1 d D . .
C15 C 0.31077(10) 0.1791(4) 0.42859(13) 0.0291(7) Uani 1 1 d . . .
H15 H 0.3373(10) 0.169(4) 0.4291(13) 0.035 Uiso 1 1 d . . .
C27 C 0.38209(10) 0.8291(4) 0.30257(14) 0.0337(8) Uani 1 1 d . . .
C18 C 0.22752(10) 0.1864(4) 0.43645(13) 0.0292(7) Uani 1 1 d . . .
H18 H 0.2021(9) 0.181(3) 0.4415(13) 0.035 Uiso 1 1 d . . .
C19 C 0.13657(10) 0.8407(4) 0.32216(13) 0.0322(7) Uani 1 1 d . . .
C36 C 0.31696(10) -0.0752(4) 0.47109(14) 0.0375(8) Uani 1 1 d . . .
H36A H 0.3136 -0.0925 0.5095 0.056 Uiso 1 1 calc R . .
H36B H 0.3460 -0.0567 0.4660 0.056 Uiso 1 1 calc R . .
H36C H 0.3076 -0.1630 0.4502 0.056 Uiso 1 1 calc R . .
C10 C 0.41621(9) 0.4541(4) 0.36815(13) 0.0325(7) Uani 1 1 d . . .
C23 C 0.07525(10) 0.3940(4) 0.41119(15) 0.0397(9) Uani 1 1 d . . .
C9 C 0.37977(10) 0.3947(4) 0.38291(14) 0.0314(7) Uani 1 1 d . . .
H9 H 0.3808(9) 0.310(4) 0.4006(13) 0.038 Uiso 1 1 d . . .
C4 C 0.11387(9) 0.4687(3) 0.39245(13) 0.0297(7) Uani 1 1 d . . .
C29 C 0.36698(11) 0.9500(4) 0.33981(15) 0.0436(9) Uani 1 1 d . . .
H29A H 0.3841 0.9497 0.3740 0.065 Uiso 1 1 calc R . .
H29B H 0.3383 0.9302 0.3468 0.065 Uiso 1 1 calc R . .
H29C H 0.3689 1.0473 0.3224 0.065 Uiso 1 1 calc R . .
C24 C 0.08410(11) 0.2416(4) 0.43651(18) 0.0508(10) Uani 1 1 d . . .
H24A H 0.0958 0.1763 0.4101 0.076 Uiso 1 1 calc R . .
H24B H 0.0585 0.1983 0.4475 0.076 Uiso 1 1 calc R . .
H24C H 0.1037 0.2524 0.4682 0.076 Uiso 1 1 calc R . .
C31 C 0.45724(10) 0.3715(4) 0.37855(16) 0.0433(9) Uani 1 1 d . . .
C28 C 0.35668(12) 0.8281(4) 0.24787(14) 0.0455(9) Uani 1 1 d . . .
H28A H 0.3670 0.7502 0.2249 0.068 Uiso 1 1 calc R . .
H28B H 0.3590 0.9249 0.2303 0.068 Uiso 1 1 calc R . .
H28C H 0.3278 0.8086 0.2536 0.068 Uiso 1 1 calc R . .
C22 C 0.15070(11) 0.8376(4) 0.26467(14) 0.0435(9) Uani 1 1 d . . .
H22A H 0.1802 0.8159 0.2661 0.065 Uiso 1 1 calc R . .
H22B H 0.1454 0.9345 0.2475 0.065 Uiso 1 1 calc R . .
H22C H 0.1355 0.7603 0.2436 0.065 Uiso 1 1 calc R . .
C21 C 0.15929(11) 0.9602(4) 0.35682(15) 0.0409(9) Uani 1 1 d . . .
H21A H 0.1485 0.9630 0.3926 0.061 Uiso 1 1 calc R . .
H21B H 0.1553 1.0574 0.3393 0.061 Uiso 1 1 calc R . .
H21C H 0.1887 0.9368 0.3608 0.061 Uiso 1 1 calc R . .
C20 C 0.09121(10) 0.8869(4) 0.31717(16) 0.0449(9) Uani 1 1 d . . .
H20A H 0.0752 0.8133 0.2954 0.067 Uiso 1 1 calc R . .
H20B H 0.0885 0.9844 0.2996 0.067 Uiso 1 1 calc R . .
H20C H 0.0810 0.8925 0.3532 0.067 Uiso 1 1 calc R . .
C30 C 0.42626(11) 0.8707(4) 0.29090(17) 0.0479(10) Uani 1 1 d . . .
H30A H 0.4435 0.8758 0.3250 0.072 Uiso 1 1 calc R . .
H30B H 0.4262 0.9677 0.2729 0.072 Uiso 1 1 calc R . .
H30C H 0.4372 0.7952 0.2674 0.072 Uiso 1 1 calc R . .
C25 C 0.05734(12) 0.4935(5) 0.45424(18) 0.0567(11) Uani 1 1 d . . .
H25A H 0.0772 0.5012 0.4858 0.085 Uiso 1 1 calc R . .
H25B H 0.0317 0.4496 0.4651 0.085 Uiso 1 1 calc R . .
H25C H 0.0517 0.5927 0.4392 0.085 Uiso 1 1 calc R . .
C26 C 0.04329(12) 0.3749(6) 0.36370(19) 0.0660(13) Uani 1 1 d . . .
H26A H 0.0364 0.4723 0.3478 0.099 Uiso 1 1 calc R . .
H26B H 0.0185 0.3291 0.3763 0.099 Uiso 1 1 calc R . .
H26C H 0.0544 0.3109 0.3364 0.099 Uiso 1 1 calc R . .
C34 C 0.45274(12) 0.2282(5) 0.4099(2) 0.0667(13) Uani 1 1 d . . .
H34A H 0.4415 0.2505 0.4445 0.100 Uiso 1 1 calc R . .
H34B H 0.4797 0.1809 0.4165 0.100 Uiso 1 1 calc R . .
H34C H 0.4341 0.1608 0.3889 0.100 Uiso 1 1 calc R . .
C33 C 0.48785(13) 0.4711(5) 0.4105(2) 0.0847(17) Uani 1 1 d . . .
H33A H 0.4925 0.5612 0.3896 0.127 Uiso 1 1 calc R . .
H33B H 0.5139 0.4179 0.4176 0.127 Uiso 1 1 calc R . .
H33C H 0.4769 0.4984 0.4448 0.127 Uiso 1 1 calc R . .
C32 C 0.47390(14) 0.3323(7) 0.3246(2) 0.0824(16) Uani 1 1 d . . .
H32A H 0.4538 0.2711 0.3033 0.124 Uiso 1 1 calc R . .
H32B H 0.4997 0.2768 0.3310 0.124 Uiso 1 1 calc R . .
H32C H 0.4790 0.4238 0.3047 0.124 Uiso 1 1 calc R . .
O1 O 0.5845(3) 0.2702(11) 0.5359(3) 0.112(3) Uani 0.50 1 d P . .
H1A H 0.5592 0.2898 0.5336 0.168 Uiso 0.50 1 calc PR . .
C37 C 0.6038(3) 0.3567(11) 0.4997(4) 0.073(3) Uani 0.50 1 d P . .
H37A H 0.6328 0.3694 0.5125 0.110 Uiso 0.50 1 calc PR . .
H37B H 0.5904 0.4542 0.4966 0.110 Uiso 0.50 1 calc PR . .
H37C H 0.6020 0.3080 0.4643 0.110 Uiso 0.50 1 calc PR . .
C38 C 0.7457(8) 0.921(4) 0.7025(9) 0.052(3) Uani 0.578(7) 1 d P A 1
H38A H 0.7436 0.9312 0.6631 0.077 Uiso 0.578(7) 1 calc PR A 1
H38B H 0.7226 0.8616 0.7136 0.077 Uiso 0.578(7) 1 calc PR A 1
H38C H 0.7716 0.8718 0.7143 0.077 Uiso 0.578(7) 1 calc PR A 1
O2 O 0.74463(15) 1.0672(5) 0.7270(2) 0.0532(16) Uani 0.578(7) 1 d P A 1
H2 H 0.743(3) 1.052(10) 0.761(4) 0.080 Uiso 0.578(7) 1 d P A 1
O3 O 0.73936(18) 1.0277(6) 0.6744(2) 0.038(2) Uani 0.422(7) 1 d P A 2
H3A H 0.7327 0.9889 0.6442 0.057 Uiso 0.422(7) 1 calc PR A 2
C39 C 0.7394(11) 0.919(6) 0.7145(14) 0.052(3) Uani 0.422(7) 1 d P A 2
H39A H 0.7547 0.9557 0.7474 0.077 Uiso 0.422(7) 1 calc PR A 2
H39B H 0.7525 0.8287 0.7021 0.077 Uiso 0.422(7) 1 calc PR A 2
H39C H 0.7110 0.8970 0.7223 0.077 Uiso 0.422(7) 1 calc PR A 2

loop_
_atom_site_aniso_label
_atom_site_aniso_U_11
_atom_site_aniso_U_22
_atom_site_aniso_U_33
_atom_site_aniso_U_23
_atom_site_aniso_U_13
_atom_site_aniso_U_12
Ni1 0.0204(2) 0.0226(2) 0.0440(3) 0.00628(19) 0.00501(16) 0.00075(18)
N3 0.0223(13) 0.0228(13) 0.0397(15) 0.0023(12) 0.0040(11) -0.0005(11)
N2 0.0233(13) 0.0226(13) 0.0388(15) 0.0038(12) 0.0050(11) 0.0008(12)
N1 0.0231(14) 0.0245(14) 0.0526(17) 0.0091(13) 0.0066(12) 0.0008(11)
N4 0.0250(14) 0.0233(14) 0.0492(17) 0.0102(12) 0.0063(12) 0.0020(11)
C17 0.0289(16) 0.0235(16) 0.0319(16) 0.0039(14) 0.0003(13) -0.0028(14)
C7 0.0208(16) 0.0268(16) 0.0358(18) -0.0001(14) 0.0048(13) -0.0029(12)
C16 0.0321(17) 0.0251(16) 0.0302(16) 0.0033(14) 0.0004(13) 0.0030(14)
C8 0.0248(16) 0.0260(17) 0.0333(17) -0.0009(13) 0.0047(13) -0.0026(13)
C1 0.0221(16) 0.0267(16) 0.0347(17) 0.0004(14) 0.0051(13) 0.0023(13)
C2 0.0209(15) 0.0249(16) 0.0317(17) 0.0002(13) 0.0037(13) -0.0003(12)
C11 0.0225(16) 0.037(2) 0.044(2) 0.0026(16) 0.0051(14) -0.0071(14)
C5 0.0217(16) 0.0311(17) 0.0420(19) 0.0008(15) 0.0019(14) 0.0058(13)
C12 0.0255(16) 0.0277(17) 0.0334(17) 0.0001(14) 0.0030(13) -0.0044(13)
C13 0.0228(15) 0.0225(16) 0.0318(16) 0.0005(13) 0.0014(13) -0.0003(13)
C14 0.0233(15) 0.0216(15) 0.0336(17) 0.0014(13) 0.0032(13) -0.0005(13)
C35 0.0346(18) 0.0302(18) 0.050(2) 0.0125(17) 0.0008(15) -0.0020(16)
C6 0.0240(16) 0.0269(17) 0.0337(17) 0.0005(14) 0.0025(13) 0.0031(13)
C3 0.0273(17) 0.0268(18) 0.0402(19) 0.0037(14) 0.0064(14) 0.0011(13)
C15 0.0188(15) 0.0288(17) 0.0399(18) 0.0040(14) 0.0024(13) 0.0025(13)
C27 0.0299(17) 0.0271(17) 0.044(2) 0.0043(15) 0.0050(14) -0.0050(14)
C18 0.0225(16) 0.0268(17) 0.0385(18) 0.0034(14) 0.0038(14) -0.0023(14)
C19 0.0266(17) 0.0280(17) 0.0416(19) 0.0032(15) 0.0010(14) 0.0039(14)
C36 0.0319(18) 0.0307(18) 0.050(2) 0.0097(16) 0.0025(15) 0.0028(15)
C10 0.0226(16) 0.0341(18) 0.0408(19) 0.0033(15) 0.0015(13) -0.0036(14)
C23 0.0230(17) 0.041(2) 0.056(2) 0.0098(17) 0.0090(15) -0.0004(15)
C9 0.0247(17) 0.0284(18) 0.0406(19) 0.0068(15) -0.0002(14) -0.0007(13)
C4 0.0215(15) 0.0299(18) 0.0383(18) -0.0020(14) 0.0049(13) 0.0000(13)
C29 0.045(2) 0.0278(18) 0.058(2) 0.0024(17) 0.0047(17) -0.0071(17)
C24 0.035(2) 0.040(2) 0.079(3) 0.015(2) 0.0155(19) -0.0033(17)
C31 0.0213(17) 0.044(2) 0.064(2) 0.0134(19) -0.0001(16) 0.0006(15)
C28 0.050(2) 0.040(2) 0.046(2) 0.0099(17) 0.0033(17) -0.0099(18)
C22 0.043(2) 0.042(2) 0.045(2) 0.0095(17) 0.0024(17) 0.0083(17)
C21 0.039(2) 0.0273(19) 0.056(2) 0.0016(16) 0.0001(17) 0.0039(15)
C20 0.0304(19) 0.038(2) 0.065(2) 0.0122(18) -0.0002(17) 0.0071(16)
C30 0.039(2) 0.041(2) 0.065(3) 0.0140(19) 0.0116(18) -0.0090(17)
C25 0.043(2) 0.051(2) 0.080(3) 0.010(2) 0.028(2) 0.0081(19)
C26 0.036(2) 0.080(3) 0.081(3) 0.022(3) -0.006(2) -0.023(2)
C34 0.030(2) 0.060(3) 0.111(4) 0.035(3) 0.007(2) 0.011(2)
C33 0.041(3) 0.065(3) 0.140(5) 0.005(3) -0.041(3) -0.001(2)
C32 0.049(3) 0.110(4) 0.089(4) 0.013(3) 0.018(3) 0.037(3)
O1 0.134(8) 0.107(7) 0.096(6) -0.041(5) 0.012(6) 0.007(6)
C37 0.083(7) 0.054(6) 0.081(7) 0.009(5) 0.001(6) 0.001(5)
C38 0.057(7) 0.052(3) 0.049(10) 0.005(8) 0.024(6) -0.004(6)
O2 0.068(3) 0.041(3) 0.051(3) 0.003(2) 0.005(2) 0.000(2)
O3 0.045(4) 0.033(4) 0.038(4) 0.007(3) 0.004(3) 0.000(3)
C39 0.057(7) 0.052(3) 0.049(10) 0.005(8) 0.024(6) -0.004(6)

loop_
_atom_type_symbol
_atom_type_description
_atom_type_scat_dispersion_real
_atom_type_scat_dispersion_imag
_atom_type_scat_source
C C 0.0033 0.0016 'International Tables Vol C Tables 4.2.6.8 and 6.1.1.4'
H H 0.0000 0.0000 'International Tables Vol C Tables 4.2.6.8 and 6.1.1.4'
N N 0.0061 0.0033 'International Tables Vol C Tables 4.2.6.8 and 6.1.1.4'
Ni Ni 0.3393 1.1124 'International Tables Vol C Tables 4.2.6.8 and 6.1.1.4'
O O 0.0106 0.0060 'International Tables Vol C Tables 4.2.6.8 and 6.1.1.4'

loop_
_geom_angle_atom_site_label_1
_geom_angle_atom_site_label_2
_geom_angle_atom_site_label_3
_geom_angle
N2 Ni1 N3 87.99(11)
N2 Ni1 N1 84.86(11)
N1 Ni1 N3 172.84(11)
N4 Ni1 N3 85.04(11)
N4 Ni1 N2 173.02(11)
N4 Ni1 N1 102.12(12)
C8 N3 Ni1 115.5(2)
C8 N3 C14 131.4(3)
C14 N3 Ni1 113.11(19)
C2 N2 Ni1 115.9(2)
C2 N2 C13 130.6(3)
C13 N2 Ni1 113.52(19)
Ni1 N1 H1 122.1
C1 N1 Ni1 115.9(2)
C1 N1 H1 122.1
Ni1 N4 H4 122.0
C7 N4 Ni1 116.0(2)
C7 N4 H4 122.0
C16 C17 C35 122.0(3)
C16 C17 C18 118.5(3)
C18 C17 C35 119.4(3)
N4 C7 C8 112.3(3)
N4 C7 C12 127.9(3)
C12 C7 C8 119.8(3)
C17 C16 C15 119.2(3)
C17 C16 C36 120.8(3)
C15 C16 C36 120.0(3)
N3 C8 C7 111.1(3)
N3 C8 C9 129.1(3)
C9 C8 C7 119.7(3)
N1 C1 C2 112.5(3)
N1 C1 C6 127.6(3)
C6 C1 C2 119.9(3)
N2 C2 C1 110.9(3)
N2 C2 C3 129.3(3)
C3 C2 C1 119.9(3)
C12 C11 H11 117.7
C12 C11 C10 124.6(3)
C10 C11 H11 117.7
C6 C5 H5 117.7
C6 C5 C4 124.5(3)
C4 C5 H5 117.7
C7 C12 C27 122.1(3)
C11 C12 C7 116.4(3)
C11 C12 C27 121.5(3)
C14 C13 N2 112.3(3)
C18 C13 N2 128.7(3)
C18 C13 C14 119.0(3)
N3 C14 C13 113.0(3)
C15 C14 N3 128.9(3)
C15 C14 C13 118.0(3)
C17 C35 H35A 109.5
C17 C35 H35B 109.5
C17 C35 H35C 109.5
H35A C35 H35B 109.5
H35A C35 H35C 109.5
H35B C35 H35C 109.5
C1 C6 C19 122.0(3)
C5 C6 C1 116.3(3)
C5 C6 C19 121.7(3)
C2 C3 H3 123(2)
C4 C3 C2 120.2(3)
C4 C3 H3 117(2)
C16 C15 H15 113(2)
C14 C15 C16 122.7(3)
C14 C15 H15 125(2)
C12 C27 C28 110.5(3)
C12 C27 C30 111.7(3)
C29 C27 C12 110.0(3)
C29 C27 C28 111.1(3)
C29 C27 C30 106.9(3)
C28 C27 C30 106.6(3)
C17 C18 H18 113(2)
C13 C18 C17 122.6(3)
C13 C18 H18 125(2)
C22 C19 C6 110.8(3)
C22 C19 C20 106.7(3)
C21 C19 C6 109.7(3)
C21 C19 C22 111.6(3)
C21 C19 C20 106.1(3)
C20 C19 C6 111.8(3)
C16 C36 H36A 109.5
C16 C36 H36B 109.5
C16 C36 H36C 109.5
H36A C36 H36B 109.5
H36A C36 H36C 109.5
H36B C36 H36C 109.5
C11 C10 C31 119.5(3)
C9 C10 C11 118.7(3)
C9 C10 C31 121.8(3)
C4 C23 C25 108.7(3)
C24 C23 C4 112.6(3)
C24 C23 C25 107.8(3)
C26 C23 C4 110.2(3)
C26 C23 C24 108.3(3)
C26 C23 C25 109.2(3)
C8 C9 H9 121(2)
C10 C9 C8 120.7(3)
C10 C9 H9 118(2)
C5 C4 C23 119.0(3)
C3 C4 C5 119.2(3)
C3 C4 C23 121.8(3)
C27 C29 H29A 109.5
C27 C29 H29B 109.5
C27 C29 H29C 109.5
H29A C29 H29B 109.5
H29A C29 H29C 109.5
H29B C29 H29C 109.5
C23 C24 H24A 109.5
C23 C24 H24B 109.5
C23 C24 H24C 109.5
H24A C24 H24B 109.5
H24A C24 H24C 109.5
H24B C24 H24C 109.5
C34 C31 C10 112.3(3)
C34 C31 C33 108.6(4)
C34 C31 C32 108.0(4)
C33 C31 C10 109.4(3)
C33 C31 C32 109.3(4)
C32 C31 C10 109.2(3)
C27 C28 H28A 109.5
C27 C28 H28B 109.5
C27 C28 H28C 109.5
H28A C28 H28B 109.5
H28A C28 H28C 109.5
H28B C28 H28C 109.5
C19 C22 H22A 109.5
C19 C22 H22B 109.5
C19 C22 H22C 109.5
H22A C22 H22B 109.5
H22A C22 H22C 109.5
H22B C22 H22C 109.5
C19 C21 H21A 109.5
C19 C21 H21B 109.5
C19 C21 H21C 109.5
H21A C21 H21B 109.5
H21A C21 H21C 109.5
H21B C21 H21C 109.5
C19 C20 H20A 109.5
C19 C20 H20B 109.5
C19 C20 H20C 109.5
H20A C20 H20B 109.5
H20A C20 H20C 109.5
H20B C20 H20C 109.5
C27 C30 H30A 109.5
C27 C30 H30B 109.5
C27 C30 H30C 109.5
H30A C30 H30B 109.5
H30A C30 H30C 109.5
H30B C30 H30C 109.5
C23 C25 H25A 109.5
C23 C25 H25B 109.5
C23 C25 H25C 109.5
H25A C25 H25B 109.5
H25A C25 H25C 109.5
H25B C25 H25C 109.5
C23 C26 H26A 109.5
C23 C26 H26B 109.5
C23 C26 H26C 109.5
H26A C26 H26B 109.5
H26A C26 H26C 109.5
H26B C26 H26C 109.5
C31 C34 H34A 109.5
C31 C34 H34B 109.5
C31 C34 H34C 109.5
H34A C34 H34B 109.5
H34A C34 H34C 109.5
H34B C34 H34C 109.5
C31 C33 H33A 109.5
C31 C33 H33B 109.5
C31 C33 H33C 109.5
H33A C33 H33B 109.5
H33A C33 H33C 109.5
H33B C33 H33C 109.5
C31 C32 H32A 109.5
C31 C32 H32B 109.5
C31 C32 H32C 109.5
H32A C32 H32B 109.5
H32A C32 H32C 109.5
H32B C32 H32C 109.5
C37 O1 H1A 109.5
O1 C37 H37A 109.5
O1 C37 H37B 109.5
O1 C37 H37C 109.5
H37A C37 H37B 109.5
H37A C37 H37C 109.5
H37B C37 H37C 109.5
C38 O2 H2 106(6)
C39 O3 H3A 109.5
O3 C39 H39A 109.5
O3 C39 H39B 109.5
O3 C39 H39C 109.5
H39A C39 H39B 109.5
H39A C39 H39C 109.5
H39B C39 H39C 109.5

loop_
_geom_bond_atom_site_label_1
_geom_bond_atom_site_label_2
_geom_bond_distance
Ni1 N3 1.816(3)
Ni1 N2 1.807(2)
Ni1 N1 1.809(3)
Ni1 N4 1.807(3)
N3 C8 1.364(4)
N3 C14 1.416(4)
N2 C2 1.366(4)
N2 C13 1.423(4)
N1 H1 0.8800
N1 C1 1.343(4)
N4 H4 0.8800
N4 C7 1.344(4)
C17 C16 1.386(4)
C17 C35 1.501(4)
C17 C18 1.405(4)
C7 C8 1.447(4)
C7 C12 1.436(4)
C16 C15 1.401(4)
C16 C36 1.509(4)
C8 C9 1.401(4)
C1 C2 1.440(4)
C1 C6 1.439(4)
C2 C3 1.412(4)
C11 H11 0.9500
C11 C12 1.383(4)
C11 C10 1.409(5)
C5 H5 0.9500
C5 C6 1.380(4)
C5 C4 1.409(4)
C12 C27 1.534(4)
C13 C14 1.422(4)
C13 C18 1.376(4)
C14 C15 1.384(4)
C35 H35A 0.9800
C35 H35B 0.9800
C35 H35C 0.9800
C6 C19 1.534(4)
C3 H3 0.882(17)
C3 C4 1.372(4)
C15 H15 0.87(3)
C27 C29 1.532(5)
C27 C28 1.536(5)
C27 C30 1.538(5)
C18 H18 0.85(3)
C19 C22 1.533(5)
C19 C21 1.533(5)
C19 C20 1.533(4)
C36 H36A 0.9800
C36 H36B 0.9800
C36 H36C 0.9800
C10 C9 1.378(4)
C10 C31 1.536(5)
C23 C4 1.531(4)
C23 C24 1.526(5)
C23 C25 1.542(5)
C23 C26 1.523(5)
C9 H9 0.88(3)
C29 H29A 0.9800
C29 H29B 0.9800
C29 H29C 0.9800
C24 H24A 0.9800
C24 H24B 0.9800
C24 H24C 0.9800
C31 C34 1.518(5)
C31 C33 1.519(6)
C31 C32 1.525(6)
C28 H28A 0.9800
C28 H28B 0.9800
C28 H28C 0.9800
C22 H22A 0.9800
C22 H22B 0.9800
C22 H22C 0.9800
C21 H21A 0.9800
C21 H21B 0.9800
C21 H21C 0.9800
C20 H20A 0.9800
C20 H20B 0.9800
C20 H20C 0.9800
C30 H30A 0.9800
C30 H30B 0.9800
C30 H30C 0.9800
C25 H25A 0.9800
C25 H25B 0.9800
C25 H25C 0.9800
C26 H26A 0.9800
C26 H26B 0.9800
C26 H26C 0.9800
C34 H34A 0.9800
C34 H34B 0.9800
C34 H34C 0.9800
C33 H33A 0.9800
C33 H33B 0.9800
C33 H33C 0.9800
C32 H32A 0.9800
C32 H32B 0.9800
C32 H32C 0.9800
O1 H1A 0.8400
O1 C37 1.377(12)
C37 H37A 0.9800
C37 H37B 0.9800
C37 H37C 0.9800
C38 H38A 0.9800
C38 H38B 0.9800
C38 H38C 0.9800
C38 O2 1.45(3)
O2 H2 0.86(9)
O3 H3A 0.8400
O3 C39 1.39(4)
C39 H39A 0.9800
C39 H39B 0.9800
C39 H39C 0.9800

loop_
_geom_hbond_atom_site_label_D
_geom_hbond_atom_site_label_H
_geom_hbond_atom_site_label_A
_geom_hbond_distance_DH
_geom_hbond_distance_HA
_geom_hbond_distance_DA
_geom_hbond_angle_DHA
_geom_hbond_site_symmetry_A
N1 H1 O2 0.88 2.40 3.201(6) 151.3 5_676
N4 H4 O2 0.88 2.41 3.206(6) 151.5 5_676
